data_7119869
loop_
_publ_author_name
'Tailleur, E.'
'Marchivie, M.'
'Daro, N.'
'Chastanet, G.'
'Guionneau, P.'

_publ_section_title
;
 Thermal spin-crossover with a large hysteresis spanning room temperature
 in a mononuclear complex.
;
_journal_issue 35
_journal_name_full 'Chemical communications (Cambridge, England)'
_journal_page_first 4763
_journal_page_last 4766
_journal_paper_doi 10.1039/c7cc01806a
_journal_volume 53
_journal_year 2017
_chemical_formula_moiety 'C42 H28 Fe N6 Se2'
_chemical_formula_sum 'C42 H28 Fe N6 Se2'
_chemical_formula_weight 830.47
_chemical_name_systematic '[Fe(PM-PEA)2(NCSe)2]'
_space_group_crystal_system monoclinic
_space_group_IT_number 14
_space_group_name_Hall '-P 2ybc'
_space_group_name_H-M_alt 'P 1 21/c 1'
_symmetry_space_group_name_Hall '-P 2ybc'
_symmetry_space_group_name_H-M 'P 1 21/c 1'
_atom_sites_solution_hydrogens geom
_atom_sites_solution_primary direct
_audit_creation_date 2017-02-06
_audit_creation_method
;
Olex2 1.2
(compiled 2017.01.04 svn.r3372 for OlexSys, GUI svn.r5292)
;
_audit_update_record
;
2017-02-07 deposited with the CCDC.
2017-03-22 downloaded from the CCDC.
;
_cell_angle_alpha 90
_cell_angle_beta 93.399(3)
_cell_angle_gamma 90
_cell_formula_units_Z 4
_cell_length_a 15.7175(13)
_cell_length_b 14.6860(13)
_cell_length_c 16.9957(13)
_cell_measurement_reflns_used 9933
_cell_measurement_temperature 299.67
_cell_measurement_theta_max 22.15
_cell_measurement_theta_min 2.21
_cell_volume 3916.2(6)
_computing_cell_refinement 'SAINT v8.34A (Bruker, 2013)'
_computing_data_collection 'Bruker APEX2'
_computing_data_reduction 'SAINT v8.34A (Bruker, 2013)'
_computing_molecular_graphics 'Olex2 (Dolomanov et al., 2009)'
_computing_publication_material 'Olex2 (Dolomanov et al., 2009)'
_computing_structure_refinement 'ShelXL (Sheldrick, 2015)'
_computing_structure_solution 'SIR2004 (Burla et al., 2007)'
_diffrn_ambient_temperature 299.67
_diffrn_detector_area_resol_mean 8
_diffrn_measured_fraction_theta_full 0.999
_diffrn_measured_fraction_theta_max 0.996
_diffrn_measurement_device_type 'Bruker APEX-II CCD'
_diffrn_measurement_method '\f and \w scans'
_diffrn_radiation_monochromator graphite
_diffrn_radiation_type MoK\a
_diffrn_radiation_wavelength 0.71073
_diffrn_reflns_av_R_equivalents 0.0417
_diffrn_reflns_av_unetI/netI 0.0334
_diffrn_reflns_Laue_measured_fraction_full 0.999
_diffrn_reflns_Laue_measured_fraction_max 0.996
_diffrn_reflns_limit_h_max 19
_diffrn_reflns_limit_h_min -19
_diffrn_reflns_limit_k_max 18
_diffrn_reflns_limit_k_min -18
_diffrn_reflns_limit_l_max 21
_diffrn_reflns_limit_l_min -21
_diffrn_reflns_number 59160
_diffrn_reflns_point_group_measured_fraction_full 0.999
_diffrn_reflns_point_group_measured_fraction_max 0.996
_diffrn_reflns_theta_full 26.000
_diffrn_reflns_theta_max 26.574
_diffrn_reflns_theta_min 1.298
_diffrn_source 'sealed tube'
_diffrn_standards_number 0
_exptl_absorpt_coefficient_mu 2.281
_exptl_absorpt_correction_T_max 0.7454
_exptl_absorpt_correction_T_min 0.6753
_exptl_absorpt_correction_type multi-scan
_exptl_absorpt_process_details
'SADABS-2012/1 (Bruker,2012) was used for absorption correction. wR2(int) was 0.0494 before and 0.0413 after correction. The Ratio of minimum to maximum transmission is 0.9060. The \l/2 correction factor is 0.0015.'
_exptl_crystal_colour black
_exptl_crystal_colour_primary black
_exptl_crystal_density_diffrn 1.409
_exptl_crystal_description block
_exptl_crystal_F_000 1664
_exptl_crystal_preparation ', Magnetic properties'
_exptl_crystal_recrystallization_method 'slow diffusion'
_exptl_crystal_size_max 0.25
_exptl_crystal_size_mid 0.25
_exptl_crystal_size_min 0.2
_refine_diff_density_max 1.035
_refine_diff_density_min -0.352
_refine_diff_density_rms 0.081
_refine_ls_extinction_method none
_refine_ls_goodness_of_fit_ref 1.035
_refine_ls_hydrogen_treatment constr
_refine_ls_matrix_type full
_refine_ls_number_parameters 460
_refine_ls_number_reflns 8154
_refine_ls_number_restraints 0
_refine_ls_restrained_S_all 1.035
_refine_ls_R_factor_all 0.1075
_refine_ls_R_factor_gt 0.0591
_refine_ls_shift/su_max 0.001
_refine_ls_shift/su_mean 0.000
_refine_ls_structure_factor_coef Fsqd
_refine_ls_weighting_details 'w=1/[\s^2^(Fo^2^)+(0.0729P)^2^+5.3700P] where P=(Fo^2^+2Fc^2^)/3'
_refine_ls_weighting_scheme calc
_refine_ls_wR_factor_gt 0.1377
_refine_ls_wR_factor_ref 0.1704
_reflns_Friedel_coverage 0.000
_reflns_number_gt 4952
_reflns_number_total 8154
_reflns_threshold_expression 'I > 2\s(I)'
_cod_data_source_file c7cc01806a2.cif
_cod_data_source_block et25_tamb
_cod_depositor_comments 'Adding full bibliography for 7119869--7119870.cif.'
_cod_database_code 7119869
_shelx_shelxl_version_number 2016/6
_shelx_space_group_comment
;
The symmetry employed for this shelxl refinement is uniquely defined
by the following loop, which should always be used as a source of
symmetry information in preference to the above space-group names.
They are only intended as comments.
;
_shelx_estimated_absorpt_t_max 0.658
_shelx_estimated_absorpt_t_min 0.599
_olex2_refinement_description
;
1. Fixed Uiso
 At 1.2 times of:
  All C(H) groups
2.a Aromatic/amide H refined with riding coordinates:
 C2(H2), C3(H3), C4(H4), C5(H5), C7(H7), C8(H8), C9(H9), C11(H11), C12(H12),
 C16(H16), C17(H17), C18(H18), C19(H19), C20(H20), C23(H23), C24(H24), C25(H25),
  C26(H26), C28(H28), C29(H29), C30(H30), C32(H32), C33(H33), C37(H37),
 C38(H38), C39(H39), C40(H40), C41(H41)
;
_olex2_submission_original_sample_id MMET10E
_olex2_submission_special_instructions 'No special instructions were received'

loop_
_space_group_symop_operation_xyz
'x, y, z'
'-x, y+1/2, -z+1/2'
'-x, -y, -z'
'x, -y-1/2, z-1/2'

loop_
_atom_site_label
_atom_site_type_symbol
_atom_site_fract_x
_atom_site_fract_y
_atom_site_fract_z
_atom_site_U_iso_or_equiv
_atom_site_adp_type
_atom_site_occupancy
_atom_site_site_symmetry_order
_atom_site_calc_flag
_atom_site_refinement_flags_posn
Se1 Se 0.55614(4) 0.57276(5) 0.61167(4) 0.0880(2) Uani 1 1 d .
Se2 Se 0.80799(4) 1.01222(5) 0.65776(3) 0.0849(2) Uani 1 1 d .
Fe1 Fe 0.70775(4) 0.79073(5) 0.45253(4) 0.0583(2) Uani 1 1 d .
N1 N 0.6602(3) 0.7077(4) 0.5370(3) 0.0811(13) Uani 1 1 d .
N2 N 0.8247(2) 0.7195(3) 0.4338(2) 0.0603(10) Uani 1 1 d .
N3 N 0.6752(2) 0.6913(3) 0.3565(2) 0.0541(9) Uani 1 1 d .
N4 N 0.7644(3) 0.8819(3) 0.5321(3) 0.0778(12) Uani 1 1 d .
N5 N 0.5867(2) 0.8607(3) 0.4316(2) 0.0623(10) Uani 1 1 d .
N6 N 0.7237(2) 0.8795(2) 0.34758(19) 0.0511(8) Uani 1 1 d .
C1 C 0.6197(3) 0.6561(4) 0.5670(3) 0.0589(11) Uani 1 1 d .
C2 C 0.8988(3) 0.7298(4) 0.4742(3) 0.0758(15) Uani 1 1 d .
H2 H 0.900220 0.764138 0.520259 0.091 Uiso 1 1 calc R
C3 C 0.9742(4) 0.6920(5) 0.4514(4) 0.0910(18) Uani 1 1 d .
H3 H 1.025055 0.701842 0.480965 0.109 Uiso 1 1 calc R
C4 C 0.9725(4) 0.6404(5) 0.3854(4) 0.0958(19) Uani 1 1 d .
H4 H 1.022303 0.614530 0.368623 0.115 Uiso 1 1 calc R
C5 C 0.8956(3) 0.6267(4) 0.3432(4) 0.0786(15) Uani 1 1 d .
H5 H 0.893115 0.591337 0.297751 0.094 Uiso 1 1 calc R
C6 C 0.8231(3) 0.6659(3) 0.3690(3) 0.0600(11) Uani 1 1 d .
C7 C 0.7388(3) 0.6533(3) 0.3300(3) 0.0607(12) Uani 1 1 d .
H7 H 0.732294 0.616988 0.285269 0.073 Uiso 1 1 calc R
C8 C 0.5251(3) 0.6595(4) 0.3611(3) 0.0698(14) Uani 1 1 d .
H8 H 0.533885 0.648840 0.414883 0.084 Uiso 1 1 calc R
C9 C 0.4445(3) 0.6534(4) 0.3260(3) 0.0750(14) Uani 1 1 d .
H9 H 0.399461 0.636976 0.356135 0.090 Uiso 1 1 calc R
C10 C 0.4290(3) 0.6713(4) 0.2470(3) 0.0671(13) Uani 1 1 d .
C11 C 0.4971(3) 0.6950(4) 0.2040(3) 0.0817(16) Uani 1 1 d .
H11 H 0.487998 0.708914 0.150830 0.098 Uiso 1 1 calc R
C12 C 0.5788(3) 0.6986(4) 0.2385(3) 0.0760(15) Uani 1 1 d .
H12 H 0.624323 0.712783 0.208149 0.091 Uiso 1 1 calc R
C13 C 0.5929(3) 0.6812(3) 0.3173(3) 0.0555(11) Uani 1 1 d .
C14 C 0.3429(4) 0.6623(4) 0.2081(3) 0.0757(14) Uani 1 1 d .
C15 C 0.2764(4) 0.6529(4) 0.1811(3) 0.0772(15) Uani 1 1 d .
C16 C 0.1199(4) 0.6510(5) 0.1908(4) 0.0989(19) Uani 1 1 d .
H16 H 0.127543 0.668647 0.243266 0.119 Uiso 1 1 calc R
C17 C 0.0382(4) 0.6353(5) 0.1570(5) 0.110(2) Uani 1 1 d .
H17 H -0.009095 0.644001 0.186428 0.132 Uiso 1 1 calc R
C18 C 0.0282(4) 0.6074(5) 0.0817(5) 0.099(2) Uani 1 1 d .
H18 H -0.026220 0.593546 0.060513 0.119 Uiso 1 1 calc R
C19 C 0.0944(4) 0.5993(5) 0.0365(4) 0.099(2) Uani 1 1 d .
H19 H 0.085528 0.583147 -0.016243 0.119 Uiso 1 1 calc R
C20 C 0.1760(3) 0.6148(5) 0.0681(4) 0.0887(17) Uani 1 1 d .
H20 H 0.222121 0.608202 0.036686 0.106 Uiso 1 1 calc R
C21 C 0.1895(3) 0.6400(4) 0.1455(4) 0.0747(14) Uani 1 1 d .
C22 C 0.7813(3) 0.9320(4) 0.5811(3) 0.0655(13) Uani 1 1 d .
C23 C 0.5187(4) 0.8533(5) 0.4742(4) 0.0915(18) Uani 1 1 d .
H23 H 0.523183 0.819011 0.520269 0.110 Uiso 1 1 calc R
C24 C 0.4419(4) 0.8944(6) 0.4530(5) 0.116(3) Uani 1 1 d .
H24 H 0.395861 0.887785 0.484479 0.139 Uiso 1 1 calc R
C25 C 0.4340(4) 0.9437(6) 0.3870(5) 0.113(2) Uani 1 1 d .
H25 H 0.382563 0.971563 0.371792 0.136 Uiso 1 1 calc R
C26 C 0.5037(3) 0.9525(5) 0.3418(4) 0.0907(18) Uani 1 1 d .
H26 H 0.499760 0.985696 0.295121 0.109 Uiso 1 1 calc R
C27 C 0.5786(3) 0.9118(3) 0.3669(3) 0.0619(12) Uani 1 1 d .
C28 C 0.6553(3) 0.9195(3) 0.3224(3) 0.0582(11) Uani 1 1 d .
H28 H 0.654190 0.953386 0.276167 0.070 Uiso 1 1 calc R
C29 C 0.8756(3) 0.8973(3) 0.3391(3) 0.0587(11) Uani 1 1 d .
H29 H 0.880765 0.904390 0.393532 0.070 Uiso 1 1 calc R
C30 C 0.9470(3) 0.9002(4) 0.2962(3) 0.0670(13) Uani 1 1 d .
H30 H 1.000083 0.910004 0.321814 0.080 Uiso 1 1 calc R
C31 C 0.9407(3) 0.8887(3) 0.2153(3) 0.0634(12) Uani 1 1 d .
C32 C 0.8611(3) 0.8744(4) 0.1787(3) 0.0746(15) Uani 1 1 d .
H32 H 0.855890 0.866619 0.124284 0.090 Uiso 1 1 calc R
C33 C 0.7893(3) 0.8713(4) 0.2213(3) 0.0681(14) Uani 1 1 d .
H33 H 0.736226 0.860761 0.195875 0.082 Uiso 1 1 calc R
C34 C 0.7964(3) 0.8839(3) 0.3015(2) 0.0508(10) Uani 1 1 d .
C35 C 1.0176(3) 0.8928(4) 0.1704(3) 0.0719(14) Uani 1 1 d .
C36 C 1.0786(3) 0.8991(4) 0.1387(3) 0.0753(14) Uani 1 1 d .
C37 C 1.2341(4) 0.8857(4) 0.1423(4) 0.0864(17) Uani 1 1 d .
H37 H 1.232201 0.859239 0.191855 0.104 Uiso 1 1 calc R
C38 C 1.3112(4) 0.8991(5) 0.1099(5) 0.110(2) Uani 1 1 d .
H38 H 1.361321 0.882763 0.138226 0.132 Uiso 1 1 calc R
C39 C 1.3147(4) 0.9361(5) 0.0367(5) 0.109(2) Uani 1 1 d .
H39 H 1.367021 0.943833 0.014717 0.131 Uiso 1 1 calc R
C40 C 1.2413(5) 0.9618(5) -0.0046(4) 0.110(2) Uani 1 1 d .
H40 H 1.244063 0.987411 -0.054417 0.132 Uiso 1 1 calc R
C41 C 1.1630(4) 0.9500(5) 0.0271(4) 0.0916(18) Uani 1 1 d .
H41 H 1.113270 0.967700 -0.001162 0.110 Uiso 1 1 calc R
C42 C 1.1594(3) 0.9115(4) 0.1012(3) 0.0735(14) Uani 1 1 d .

loop_
_atom_site_aniso_label
_atom_site_aniso_U_11
_atom_site_aniso_U_22
_atom_site_aniso_U_33
_atom_site_aniso_U_23
_atom_site_aniso_U_13
_atom_site_aniso_U_12
Se1 0.0742(4) 0.1063(5) 0.0852(4) -0.0002(3) 0.0189(3) -0.0248(3)
Se2 0.0718(4) 0.1100(5) 0.0719(4) -0.0198(3) -0.0041(3) -0.0008(3)
Fe1 0.0498(4) 0.0772(5) 0.0484(4) -0.0011(3) 0.0073(3) -0.0090(3)
N1 0.081(3) 0.102(4) 0.060(3) 0.012(2) 0.009(2) -0.022(3)
N2 0.054(2) 0.070(3) 0.057(2) 0.004(2) -0.0013(18) -0.0069(18)
N3 0.049(2) 0.064(2) 0.050(2) -0.0007(17) 0.0033(16) -0.0140(18)
N4 0.081(3) 0.092(3) 0.061(3) -0.010(3) 0.005(2) -0.007(3)
N5 0.046(2) 0.081(3) 0.061(2) -0.010(2) 0.0179(18) -0.0081(19)
N6 0.0426(19) 0.064(2) 0.0475(19) -0.0044(17) 0.0075(15) -0.0084(17)
C1 0.052(3) 0.076(3) 0.048(3) -0.004(2) -0.003(2) 0.002(2)
C2 0.069(3) 0.088(4) 0.068(3) -0.001(3) -0.013(3) -0.006(3)
C3 0.060(3) 0.108(5) 0.103(5) 0.004(4) -0.013(3) 0.001(3)
C4 0.069(4) 0.113(5) 0.106(5) -0.005(4) 0.004(3) 0.021(3)
C5 0.064(3) 0.082(4) 0.091(4) -0.008(3) 0.006(3) 0.009(3)
C6 0.056(3) 0.063(3) 0.061(3) 0.002(2) 0.004(2) -0.002(2)
C7 0.068(3) 0.059(3) 0.055(3) -0.008(2) 0.001(2) -0.009(2)
C8 0.057(3) 0.098(4) 0.054(3) 0.014(3) -0.001(2) -0.019(3)
C9 0.058(3) 0.092(4) 0.075(4) 0.009(3) 0.005(3) -0.019(3)
C10 0.059(3) 0.074(3) 0.067(3) 0.002(3) -0.010(2) -0.017(2)
C11 0.075(3) 0.111(5) 0.057(3) 0.007(3) -0.012(3) -0.027(3)
C12 0.063(3) 0.110(4) 0.055(3) 0.003(3) 0.004(2) -0.030(3)
C13 0.059(3) 0.058(3) 0.049(3) -0.004(2) 0.000(2) -0.014(2)
C14 0.073(4) 0.067(3) 0.086(4) 0.001(3) -0.006(3) -0.012(3)
C15 0.067(3) 0.076(4) 0.087(4) 0.002(3) -0.010(3) -0.012(3)
C16 0.081(4) 0.117(5) 0.099(5) -0.017(4) 0.008(4) -0.012(4)
C17 0.067(4) 0.121(6) 0.145(7) -0.007(5) 0.023(4) -0.007(4)
C18 0.067(4) 0.098(5) 0.130(6) 0.002(4) -0.025(4) 0.006(3)
C19 0.077(4) 0.123(5) 0.094(5) -0.005(4) -0.021(4) 0.002(4)
C20 0.058(3) 0.120(5) 0.087(4) -0.006(4) -0.006(3) -0.002(3)
C21 0.059(3) 0.073(3) 0.091(4) 0.000(3) -0.008(3) -0.007(3)
C22 0.046(3) 0.093(4) 0.058(3) 0.008(3) 0.010(2) 0.011(3)
C23 0.064(3) 0.127(5) 0.087(4) -0.003(4) 0.032(3) -0.004(3)
C24 0.062(4) 0.143(7) 0.148(7) -0.017(6) 0.053(4) 0.001(4)
C25 0.058(4) 0.133(6) 0.151(7) -0.001(6) 0.021(4) 0.024(4)
C26 0.060(3) 0.106(5) 0.106(5) 0.003(4) 0.014(3) 0.022(3)
C27 0.046(2) 0.073(3) 0.068(3) -0.010(3) 0.011(2) -0.001(2)
C28 0.050(3) 0.071(3) 0.054(3) 0.006(2) 0.007(2) 0.001(2)
C29 0.047(2) 0.076(3) 0.053(3) -0.003(2) 0.005(2) -0.013(2)
C30 0.042(2) 0.083(3) 0.076(3) -0.003(3) 0.004(2) -0.016(2)
C31 0.050(3) 0.073(3) 0.069(3) 0.003(2) 0.017(2) -0.003(2)
C32 0.058(3) 0.116(4) 0.051(3) 0.003(3) 0.011(2) -0.001(3)
C33 0.043(2) 0.112(4) 0.050(3) -0.001(3) 0.006(2) -0.006(3)
C34 0.042(2) 0.057(3) 0.054(3) 0.000(2) 0.0079(18) -0.0056(19)
C35 0.065(3) 0.075(3) 0.077(3) 0.006(3) 0.017(3) -0.014(3)
C36 0.060(3) 0.080(4) 0.087(4) -0.005(3) 0.017(3) -0.007(3)
C37 0.069(4) 0.097(4) 0.096(4) 0.012(3) 0.029(3) 0.004(3)
C38 0.056(3) 0.133(6) 0.144(7) 0.031(5) 0.024(4) 0.006(4)
C39 0.067(4) 0.141(6) 0.124(6) 0.021(5) 0.041(4) -0.008(4)
C40 0.090(5) 0.144(6) 0.100(5) 0.030(5) 0.032(4) -0.018(4)
C41 0.069(4) 0.120(5) 0.088(4) 0.007(4) 0.020(3) -0.012(3)
C42 0.058(3) 0.078(3) 0.087(4) -0.009(3) 0.027(3) -0.010(3)

loop_
_atom_type_symbol
_atom_type_description
_atom_type_scat_dispersion_real
_atom_type_scat_dispersion_imag
_atom_type_scat_source
H H 0.0000 0.0000 'International Tables Vol C Tables 4.2.6.8 and 6.1.1.4'
C C 0.0033 0.0016 'International Tables Vol C Tables 4.2.6.8 and 6.1.1.4'
N N 0.0061 0.0033 'International Tables Vol C Tables 4.2.6.8 and 6.1.1.4'
Fe Fe 0.3463 0.8444 'International Tables Vol C Tables 4.2.6.8 and 6.1.1.4'
Se Se -0.0929 2.2259 'International Tables Vol C Tables 4.2.6.8 and 6.1.1.4'

loop_
_geom_angle_atom_site_label_1
_geom_angle_atom_site_label_2
_geom_angle_atom_site_label_3
_geom_angle
N1 Fe1 N2 99.43(18)
N1 Fe1 N3 92.61(16)
N1 Fe1 N4 94.99(19)
N1 Fe1 N5 92.51(18)
N1 Fe1 N6 164.79(16)
N2 Fe1 N3 74.59(14)
N2 Fe1 N5 162.09(14)
N2 Fe1 N6 91.61(13)
N3 Fe1 N6 80.19(13)
N4 Fe1 N2 94.20(17)
N4 Fe1 N3 167.38(16)
N4 Fe1 N5 98.04(17)
N4 Fe1 N6 94.60(16)
N5 Fe1 N3 91.67(14)
N5 Fe1 N6 74.46(14)
C1 N1 Fe1 161.7(4)
C2 N2 Fe1 126.8(4)
C2 N2 C6 117.5(4)
C6 N2 Fe1 115.4(3)
C7 N3 Fe1 113.7(3)
C7 N3 C13 120.5(4)
C13 N3 Fe1 124.9(3)
C22 N4 Fe1 167.6(4)
C23 N5 Fe1 126.6(4)
C23 N5 C27 117.1(5)
C27 N5 Fe1 116.2(3)
C28 N6 Fe1 113.8(3)
C28 N6 C34 118.9(4)
C34 N6 Fe1 126.6(3)
N1 C1 Se1 178.3(5)
N2 C2 H2 118.4
N2 C2 C3 123.3(5)
C3 C2 H2 118.4
C2 C3 H3 120.6
C4 C3 C2 118.8(5)
C4 C3 H3 120.6
C3 C4 H4 120.5
C3 C4 C5 119.0(6)
C5 C4 H4 120.5
C4 C5 H5 120.3
C6 C5 C4 119.3(6)
C6 C5 H5 120.3
N2 C6 C5 121.9(5)
N2 C6 C7 114.6(4)
C5 C6 C7 123.5(5)
N3 C7 C6 120.3(4)
N3 C7 H7 119.9
C6 C7 H7 119.9
C9 C8 H8 119.8
C9 C8 C13 120.4(4)
C13 C8 H8 119.8
C8 C9 H9 119.4
C8 C9 C10 121.2(5)
C10 C9 H9 119.4
C9 C10 C11 117.8(4)
C9 C10 C14 121.7(5)
C11 C10 C14 120.5(5)
C10 C11 H11 119.4
C10 C11 C12 121.2(5)
C12 C11 H11 119.4
C11 C12 H12 120.0
C13 C12 C11 120.0(5)
C13 C12 H12 120.0
C8 C13 N3 118.8(4)
C12 C13 N3 121.8(4)
C12 C13 C8 119.2(4)
C15 C14 C10 176.9(6)
C14 C15 C21 179.7(8)
C17 C16 H16 120.3
C21 C16 H16 120.3
C21 C16 C17 119.4(6)
C16 C17 H17 120.1
C18 C17 C16 119.8(6)
C18 C17 H17 120.1
C17 C18 H18 119.2
C19 C18 C17 121.5(6)
C19 C18 H18 119.2
C18 C19 H19 120.0
C18 C19 C20 120.0(7)
C20 C19 H19 120.0
C19 C20 H20 119.8
C21 C20 C19 120.3(6)
C21 C20 H20 119.8
C16 C21 C15 120.1(6)
C20 C21 C15 121.0(5)
C20 C21 C16 118.9(5)
N4 C22 Se2 179.5(5)
N5 C23 H23 118.6
N5 C23 C24 122.8(6)
C24 C23 H23 118.6
C23 C24 H24 120.2
C25 C24 C23 119.6(6)
C25 C24 H24 120.2
C24 C25 H25 120.6
C24 C25 C26 118.8(6)
C26 C25 H25 120.6
C25 C26 H26 120.6
C27 C26 C25 118.8(6)
C27 C26 H26 120.6
N5 C27 C26 122.9(5)
N5 C27 C28 115.4(4)
C26 C27 C28 121.7(5)
N6 C28 C27 119.6(4)
N6 C28 H28 120.2
C27 C28 H28 120.2
C30 C29 H29 120.0
C30 C29 C34 120.1(4)
C34 C29 H29 120.0
C29 C30 H30 119.6
C29 C30 C31 120.8(4)
C31 C30 H30 119.6
C30 C31 C35 120.0(4)
C32 C31 C30 118.5(4)
C32 C31 C35 121.6(5)
C31 C32 H32 119.5
C33 C32 C31 121.1(5)
C33 C32 H32 119.5
C32 C33 H33 120.1
C34 C33 C32 119.8(4)
C34 C33 H33 120.1
C29 C34 N6 118.9(4)
C33 C34 N6 121.3(4)
C33 C34 C29 119.8(4)
C36 C35 C31 176.3(6)
C35 C36 C42 176.5(6)
C38 C37 H37 119.9
C38 C37 C42 120.1(6)
C42 C37 H37 119.9
C37 C38 H38 119.8
C39 C38 C37 120.5(6)
C39 C38 H38 119.8
C38 C39 H39 120.0
C38 C39 C40 120.0(6)
C40 C39 H39 120.0
C39 C40 H40 119.7
C39 C40 C41 120.6(6)
C41 C40 H40 119.7
C40 C41 H41 120.3
C40 C41 C42 119.4(6)
C42 C41 H41 120.3
C37 C42 C36 118.6(5)
C37 C42 C41 119.4(5)
C41 C42 C36 122.0(5)

loop_
_geom_bond_atom_site_label_1
_geom_bond_atom_site_label_2
_geom_bond_distance
Se1 C1 1.779(5)
Se2 C22 1.788(6)
Fe1 N1 2.058(5)
Fe1 N2 2.156(4)
Fe1 N3 2.227(4)
Fe1 N4 2.067(5)
Fe1 N5 2.173(4)
Fe1 N6 2.235(4)
N1 C1 1.129(6)
N2 C2 1.325(6)
N2 C6 1.352(6)
N3 C7 1.252(6)
N3 C13 1.427(5)
N4 C22 1.130(6)
N5 C23 1.330(6)
N5 C27 1.331(6)
N6 C28 1.276(5)
N6 C34 1.425(5)
C2 H2 0.9300
C2 C3 1.384(8)
C3 H3 0.9300
C3 C4 1.353(9)
C4 H4 0.9300
C4 C5 1.382(8)
C5 H5 0.9300
C5 C6 1.372(7)
C6 C7 1.458(6)
C7 H7 0.9300
C8 H8 0.9300
C8 C9 1.371(7)
C8 C13 1.373(6)
C9 H9 0.9300
C9 C10 1.376(7)
C10 C11 1.377(7)
C10 C14 1.476(7)
C11 H11 0.9300
C11 C12 1.380(7)
C12 H12 0.9300
C12 C13 1.368(6)
C14 C15 1.125(7)
C15 C21 1.473(7)
C16 H16 0.9300
C16 C17 1.394(9)
C16 C21 1.384(8)
C17 H17 0.9300
C17 C18 1.344(10)
C18 H18 0.9300
C18 C19 1.335(9)
C19 H19 0.9300
C19 C20 1.380(8)
C20 H20 0.9300
C20 C21 1.371(8)
C23 H23 0.9300
C23 C24 1.378(9)
C24 H24 0.9300
C24 C25 1.334(10)
C25 H25 0.9300
C25 C26 1.381(9)
C26 H26 0.9300
C26 C27 1.366(7)
C27 C28 1.465(6)
C28 H28 0.9300
C29 H29 0.9300
C29 C30 1.374(6)
C29 C34 1.380(6)
C30 H30 0.9300
C30 C31 1.383(7)
C31 C32 1.379(7)
C31 C35 1.468(7)
C32 H32 0.9300
C32 C33 1.378(6)
C33 H33 0.9300
C33 C34 1.373(6)
C35 C36 1.131(6)
C36 C42 1.465(7)
C37 H37 0.9300
C37 C38 1.374(8)
C37 C42 1.383(8)
C38 H38 0.9300
C38 C39 1.363(10)
C39 H39 0.9300
C39 C40 1.367(10)
C40 H40 0.9300
C40 C41 1.383(8)
C41 H41 0.9300
C41 C42 1.386(8)

loop_
_geom_torsion_atom_site_label_1
_geom_torsion_atom_site_label_2
_geom_torsion_atom_site_label_3
_geom_torsion_atom_site_label_4
_geom_torsion
Fe1 N2 C2 C3 -169.9(4)
Fe1 N2 C6 C5 170.6(4)
Fe1 N2 C6 C7 -9.7(5)
Fe1 N3 C7 C6 8.6(6)
Fe1 N3 C13 C8 -59.1(6)
Fe1 N3 C13 C12 116.4(5)
Fe1 N5 C23 C24 -174.5(5)
Fe1 N5 C27 C26 173.4(4)
Fe1 N5 C27 C28 -4.9(5)
Fe1 N6 C28 C27 6.0(5)
Fe1 N6 C34 C29 -51.9(5)
Fe1 N6 C34 C33 125.4(4)
N2 C2 C3 C4 -1.3(10)
N2 C6 C7 N3 0.5(7)
N5 C23 C24 C25 0.2(12)
N5 C27 C28 N6 -1.0(7)
C2 N2 C6 C5 -3.1(7)
C2 N2 C6 C7 176.6(4)
C2 C3 C4 C5 -0.4(10)
C3 C4 C5 C6 0.2(10)
C4 C5 C6 N2 1.6(8)
C4 C5 C6 C7 -178.1(5)
C5 C6 C7 N3 -179.8(5)
C6 N2 C2 C3 3.0(8)
C7 N3 C13 C8 132.4(5)
C7 N3 C13 C12 -52.1(7)
C8 C9 C10 C11 0.3(9)
C8 C9 C10 C14 178.2(5)
C9 C8 C13 N3 177.0(5)
C9 C8 C13 C12 1.3(8)
C9 C10 C11 C12 1.6(9)
C10 C11 C12 C13 -2.1(9)
C11 C12 C13 N3 -174.9(5)
C11 C12 C13 C8 0.6(8)
C13 N3 C7 C6 178.3(4)
C13 C8 C9 C10 -1.8(9)
C14 C10 C11 C12 -176.2(5)
C16 C17 C18 C19 -3.9(12)
C17 C16 C21 C15 -177.6(6)
C17 C16 C21 C20 0.7(10)
C17 C18 C19 C20 3.5(11)
C18 C19 C20 C21 -1.0(11)
C19 C20 C21 C15 177.2(6)
C19 C20 C21 C16 -1.1(10)
C21 C16 C17 C18 1.7(11)
C23 N5 C27 C26 -2.8(8)
C23 N5 C27 C28 178.9(5)
C23 C24 C25 C26 -0.3(12)
C24 C25 C26 C27 -1.0(11)
C25 C26 C27 N5 2.7(9)
C25 C26 C27 C28 -179.1(6)
C26 C27 C28 N6 -179.3(5)
C27 N5 C23 C24 1.3(9)
C28 N6 C34 C29 138.6(5)
C28 N6 C34 C33 -44.0(6)
C29 C30 C31 C32 0.0(8)
C29 C30 C31 C35 179.5(5)
C30 C29 C34 N6 178.9(4)
C30 C29 C34 C33 1.5(7)
C30 C31 C32 C33 -0.1(8)
C31 C32 C33 C34 0.8(9)
C32 C33 C34 N6 -178.9(5)
C32 C33 C34 C29 -1.5(8)
C34 N6 C28 C27 176.8(4)
C34 C29 C30 C31 -0.8(8)
C35 C31 C32 C33 -179.5(5)
C37 C38 C39 C40 1.2(12)
C38 C37 C42 C36 -177.9(6)
C38 C37 C42 C41 0.7(10)
C38 C39 C40 C41 -0.5(13)
C39 C40 C41 C42 -0.2(11)
C40 C41 C42 C36 178.6(6)
C40 C41 C42 C37 0.1(10)
C42 C37 C38 C39 -1.3(11)
